data_7717746
loop_
_publ_author_name
'Soran, Albert'
'Chapple, Peter M.'
'Longuet, Claire'
'Sonnier, Rodolphe'
'Cordier, Marie'
'Carpentier, Jean-Fran&#xe7;ois'
'Sarazin, Yann'

_publ_section_title
;
 Phosphorus-containing polycarbosilazanes: synthesis <i>via</i>
 dehydrocoupling catalysis and flame-retardant properties.
;
_journal_name_full 'Dalton transactions (Cambridge, England : 2003)'
_journal_paper_doi 10.1039/d4dt03172e
_journal_year 2024
_chemical_formula_moiety 'C18 H17 P Si'
_chemical_formula_sum 'C18 H17 P Si'
_chemical_formula_weight 292.37
_space_group_crystal_system monoclinic
_space_group_IT_number 14
_space_group_name_Hall '-P 2yn'
_space_group_name_H-M_alt 'P 1 21/n 1'
_atom_sites_solution_hydrogens mixed
_atom_sites_solution_primary dual
_atom_sites_solution_secondary difmap
_audit_update_record
;
2024-09-18 deposited with the CCDC.	2024-12-05 downloaded from the CCDC.
;
_cell_angle_alpha 90
_cell_angle_beta 91.869(3)
_cell_angle_gamma 90
_cell_formula_units_Z 4
_cell_length_a 10.8294(9)
_cell_length_b 8.7426(7)
_cell_length_c 16.9192(10)
_cell_measurement_reflns_used 1267
_cell_measurement_temperature 100.(2)
_cell_measurement_theta_max 25.73
_cell_measurement_theta_min 2.62
_cell_volume 1601.0(2)
_computing_cell_refinement 'SAINT V8.40B (Bruker AXS LLC, 2019)'
_computing_data_collection 'Bruker APEX5 2023.9-2'
_computing_data_reduction 'SAINT V8.40B (Bruker AXS LLC, 2019)'
_computing_molecular_graphics 'shelXle (C.B. Huebschle, rev 1503)'
_computing_publication_material 'Bruker APEX5 2023.9-2'
_computing_structure_refinement 'SHELXL-2019/1 (Sheldrick, 2019)'
_computing_structure_solution 'XT, VERSION 2018/2'
_diffrn_ambient_temperature 100.(2)
_diffrn_measured_fraction_theta_full 1.000
_diffrn_measured_fraction_theta_max 1.000
_diffrn_measurement_device 'Bruker D8 VENTURE dual wavelength Mo/Cu'
_diffrn_measurement_device_type 'three-circle diffractometer'
_diffrn_measurement_method '\f and \w scans'
_diffrn_radiation_monochromator 'multilayer mirror optics'
_diffrn_radiation_probe x-ray
_diffrn_radiation_type 'Mo K\a'
_diffrn_radiation_wavelength 0.71073
_diffrn_reflns_av_R_equivalents 0.0240
_diffrn_reflns_av_unetI/netI 0.0156
_diffrn_reflns_limit_h_max 14
_diffrn_reflns_limit_h_min -14
_diffrn_reflns_limit_k_max 11
_diffrn_reflns_limit_k_min -11
_diffrn_reflns_limit_l_max 22
_diffrn_reflns_limit_l_min -22
_diffrn_reflns_number 24922
_diffrn_reflns_theta_full 25.24
_diffrn_reflns_theta_max 28.28
_diffrn_reflns_theta_min 2.20
_diffrn_source 'Incoatec Mo--I\mS 3.0 microfocus source'
_exptl_absorpt_coefficient_mu 0.234
_exptl_absorpt_correction_T_max 0.746
_exptl_absorpt_correction_T_min 0.719
_exptl_absorpt_correction_type multi-scan
_exptl_absorpt_process_details
;

Krause, L., Herbst-Irmer, R., Sheldrick, G. M., Stalke, D. (2015).
"Comparison of silver and molybdenum microfocus X-ray sources for
single-crystal structure determination"
J. Appl. Cryst. 48, 3-10.
doi:10.1107/S1600576714022985
;
_exptl_crystal_colour colourless
_exptl_crystal_density_diffrn 1.213
_exptl_crystal_density_method 'not measured'
_exptl_crystal_description block
_exptl_crystal_F_000 616
_exptl_crystal_recrystallization_method 'Re-crystallisation from solvent: Diethyl ether'
_exptl_crystal_size_max 0.196
_exptl_crystal_size_mid 0.125
_exptl_crystal_size_min 0.020
_refine_diff_density_max 0.315
_refine_diff_density_min -0.203
_refine_ls_extinction_method none
_refine_ls_goodness_of_fit_ref 1.037
_refine_ls_hydrogen_treatment mixed
_refine_ls_matrix_type full
_refine_ls_number_parameters 196
_refine_ls_number_reflns 3981
_refine_ls_number_restraints 0
_refine_ls_restrained_S_all 1.037
_refine_ls_R_factor_all 0.0242
_refine_ls_R_factor_gt 0.0213
_refine_ls_shift/su_max 0.002
_refine_ls_shift/su_mean 0.000
_refine_ls_structure_factor_coef Fsqd
_refine_ls_weighting_details 'w=1/[\s^2^(Fo^2^)+(0.0249P)^2^+0.3302P] where P=(Fo^2^+2Fc^2^)/3'
_refine_ls_weighting_scheme calc
_refine_ls_wR_factor_gt 0.0541
_refine_ls_wR_factor_ref 0.0560
_reflns_Friedel_coverage 0.000
_reflns_number_gt 3654
_reflns_number_total 3981
_reflns_threshold_expression 'I > 2\s(I)'
_cod_data_source_file d4dt03172e2.cif
_cod_data_source_block 0138alb
_cod_database_code 7717746

loop_
_space_group_symop_operation_xyz
'x, y, z'
'-x+1/2, y+1/2, -z+1/2'
'-x, -y, -z'
'x-1/2, -y-1/2, z-1/2'

loop_
_atom_site_type_symbol
_atom_site_label
_atom_site_fract_x
_atom_site_fract_y
_atom_site_fract_z
_atom_site_U_iso_or_equiv
_atom_site_adp_type
_atom_site_calc_flag
_atom_site_refinement_flags_adp
_atom_site_refinement_flags_occupancy
_atom_site_refinement_flags_posn
_atom_site_occupancy
_atom_site_disorder_assembly
_atom_site_disorder_group
P P1 0.20288(2) 0.63140(2) 0.45419(2) 0.01673(6) Uani d . . . 1 . .
Si Si1 0.41666(3) 0.71795(3) 0.81629(2) 0.02734(7) Uani d . . . 1 . .
C C1 0.25919(7) 0.64429(9) 0.55692(4) 0.01656(15) Uani d . . . 1 . .
C C2 0.23352(8) 0.77863(10) 0.59807(5) 0.02153(17) Uani d . . . 1 . .
H H2 0.184667 0.856134 0.573132 0.026000 Uiso calc U . R 1 . .
C C3 0.27903(8) 0.80010(10) 0.67560(5) 0.02190(17) Uani d . . . 1 . .
H H3 0.261332 0.892654 0.702382 0.026000 Uiso calc U . R 1 . .
C C4 0.35017(7) 0.68763(9) 0.71440(4) 0.01886(15) Uani d . . . 1 . .
C C5 0.37263(7) 0.55242(10) 0.67352(5) 0.02022(16) Uani d . . . 1 . .
H H5 0.419367 0.473582 0.698978 0.024000 Uiso calc U . R 1 . .
C C6 0.32780(7) 0.53030(9) 0.59575(4) 0.01899(15) Uani d . . . 1 . .
H H6 0.344240 0.437022 0.569287 0.023000 Uiso calc U . R 1 . .
C C7 0.21957(7) 0.42754(9) 0.43383(4) 0.01859(15) Uani d . . . 1 . .
C C8 0.12165(8) 0.33229(10) 0.45322(5) 0.02375(17) Uani d . . . 1 . .
H H8 0.050234 0.375189 0.475694 0.029000 Uiso calc U . R 1 . .
C C9 0.12722(10) 0.17465(11) 0.44000(5) 0.0305(2) Uani d . . . 1 . .
H H9 0.060493 0.110903 0.454274 0.037000 Uiso calc U . R 1 . .
C C10 0.23072(9) 0.11116(11) 0.40589(6) 0.0309(2) Uani d . . . 1 . .
H H10 0.234400 0.004234 0.396254 0.037000 Uiso calc U . R 1 . .
C C11 0.32884(9) 0.20514(10) 0.38596(6) 0.0294(2) Uani d . . . 1 . .
H H11 0.399684 0.162296 0.362772 0.035000 Uiso calc U . R 1 . .
C C12 0.32306(8) 0.36228(10) 0.40008(5) 0.02321(17) Uani d . . . 1 . .
H H12 0.390426 0.425640 0.386536 0.028000 Uiso calc U . R 1 . .
C C13 0.33174(7) 0.71421(9) 0.40174(4) 0.01819(15) Uani d . . . 1 . .
C C14 0.31901(8) 0.72348(10) 0.31922(5) 0.02404(17) Uani d . . . 1 . .
H H14 0.247725 0.681570 0.293151 0.029000 Uiso calc U . R 1 . .
C C15 0.40952(9) 0.79337(11) 0.27471(5) 0.02867(19) Uani d . . . 1 . .
H H15 0.399983 0.798150 0.218746 0.034000 Uiso calc U . R 1 . .
C C16 0.51400(9) 0.85616(10) 0.31265(5) 0.02775(19) Uani d . . . 1 . .
H H16 0.575876 0.903654 0.282581 0.033000 Uiso calc U . R 1 . .
C C17 0.52740(8) 0.84906(10) 0.39472(5) 0.02488(17) Uani d . . . 1 . .
H H17 0.598120 0.892540 0.420717 0.030000 Uiso calc U . R 1 . .
C C18 0.43670(7) 0.77788(9) 0.43891(5) 0.02060(16) Uani d . . . 1 . .
H H18 0.446653 0.772811 0.494841 0.025000 Uiso calc U . R 1 . .
H H19 0.4336(12) 0.8670(14) 0.8287(7) 0.048(3) Uiso d . . . 1 . .
H H20 0.3389(13) 0.6684(17) 0.8704(9) 0.067(4) Uiso d . . . 1 . .
H H21 0.5209(14) 0.6343(16) 0.8247(8) 0.068(4) Uiso d . . . 1 . .

loop_
_atom_site_aniso_label
_atom_site_aniso_U_11
_atom_site_aniso_U_22
_atom_site_aniso_U_33
_atom_site_aniso_U_12
_atom_site_aniso_U_13
_atom_site_aniso_U_23
P1 0.01767(10) 0.01756(10) 0.01478(10) 0.00341(7) -0.00199(7) -0.00231(7)
Si1 0.03854(15) 0.02618(14) 0.01669(11) -0.00220(10) -0.00837(10) -0.00065(9)
C1 0.0171(3) 0.0169(4) 0.0156(3) 0.0023(3) 0.0004(3) -0.0014(3)
C2 0.0259(4) 0.0207(4) 0.0177(4) 0.0064(3) -0.0040(3) -0.0036(3)
C3 0.0272(4) 0.0215(4) 0.0168(4) 0.0024(3) -0.0021(3) -0.0050(3)
C4 0.0196(4) 0.0213(4) 0.0157(3) -0.0023(3) 0.0002(3) 0.0001(3)
C5 0.0230(4) 0.0220(4) 0.0156(3) 0.0020(3) -0.0019(3) 0.0015(3)
C6 0.0227(4) 0.0187(4) 0.0155(3) 0.0036(3) -0.0010(3) -0.0009(3)
C7 0.0205(4) 0.0197(4) 0.0154(3) 0.0017(3) -0.0017(3) -0.0026(3)
C8 0.0281(4) 0.0219(4) 0.0215(4) -0.0017(3) 0.0035(3) -0.0020(3)
C9 0.0408(5) 0.0215(4) 0.0291(5) -0.0051(4) -0.0005(4) 0.0009(4)
C10 0.0426(5) 0.0182(4) 0.0313(5) 0.0044(4) -0.0087(4) -0.0027(3)
C11 0.0320(5) 0.0226(4) 0.0333(5) 0.0089(4) -0.0044(4) -0.0078(4)
C12 0.0222(4) 0.0208(4) 0.0266(4) 0.0046(3) -0.0012(3) -0.0054(3)
C13 0.0218(4) 0.0168(4) 0.0158(3) 0.0034(3) -0.0018(3) -0.0004(3)
C14 0.0287(4) 0.0267(4) 0.0166(4) 0.0003(3) -0.0011(3) 0.0010(3)
C15 0.0374(5) 0.0291(5) 0.0196(4) 0.0000(4) 0.0026(3) 0.0035(3)
C16 0.0348(5) 0.0228(4) 0.0261(4) -0.0008(4) 0.0065(4) 0.0038(3)
C17 0.0266(4) 0.0223(4) 0.0257(4) -0.0018(3) 0.0016(3) 0.0014(3)
C18 0.0224(4) 0.0198(4) 0.0195(4) 0.0006(3) -0.0013(3) 0.0013(3)

loop_
_atom_type_symbol
_atom_type_description
_atom_type_scat_dispersion_real
_atom_type_scat_dispersion_imag
_atom_type_scat_source
C C 0.0033 0.0016 'International Tables Vol C Tables 4.2.6.8 and 6.1.1.4'
H H 0.0000 0.0000 'International Tables Vol C Tables 4.2.6.8 and 6.1.1.4'
P P 0.1023 0.0942 'International Tables Vol C Tables 4.2.6.8 and 6.1.1.4'
Si Si 0.0817 0.0704 'International Tables Vol C Tables 4.2.6.8 and 6.1.1.4'

loop_
_geom_angle_atom_site_label_1
_geom_angle_atom_site_label_2
_geom_angle_atom_site_label_3
_geom_angle_site_symmetry_1
_geom_angle_site_symmetry_3
_geom_angle
_geom_angle_publ_flag
C7 P1 C1 . . 101.99(3) ?
C7 P1 C13 . . 102.32(4) ?
C1 P1 C13 . . 101.60(3) ?
C4 Si1 H19 . . 109.4(5) ?
C4 Si1 H20 . . 110.7(6) ?
H19 Si1 H20 . . 107.2(8) ?
C4 Si1 H21 . . 108.5(6) ?
H19 Si1 H21 . . 113.8(8) ?
H20 Si1 H21 . . 107.2(9) ?
C6 C1 C2 . . 118.51(7) ?
C6 C1 P1 . . 124.08(6) ?
C2 C1 P1 . . 117.39(6) ?
C1 C2 C3 . . 120.67(7) ?
C1 C2 H2 . . 119.700000 ?
C3 C2 H2 . . 119.700000 ?
C2 C3 C4 . . 121.16(7) ?
C2 C3 H3 . . 119.400000 ?
C4 C3 H3 . . 119.400000 ?
C5 C4 C3 . . 117.71(7) ?
C5 C4 Si1 . . 120.69(6) ?
C3 C4 Si1 . . 121.58(6) ?
C4 C5 C6 . . 121.46(7) ?
C4 C5 H5 . . 119.300000 ?
C6 C5 H5 . . 119.300000 ?
C1 C6 C5 . . 120.45(7) ?
C1 C6 H6 . . 119.800000 ?
C5 C6 H6 . . 119.800000 ?
C8 C7 C12 . . 118.59(8) ?
C8 C7 P1 . . 117.22(6) ?
C12 C7 P1 . . 124.19(6) ?
C7 C8 C9 . . 120.90(8) ?
C7 C8 H8 . . 119.600000 ?
C9 C8 H8 . . 119.600000 ?
C10 C9 C8 . . 119.92(9) ?
C10 C9 H9 . . 120.000000 ?
C8 C9 H9 . . 120.000000 ?
C9 C10 C11 . . 119.71(8) ?
C9 C10 H10 . . 120.100000 ?
C11 C10 H10 . . 120.100000 ?
C10 C11 C12 . . 120.00(9) ?
C10 C11 H11 . . 120.000000 ?
C12 C11 H11 . . 120.000000 ?
C11 C12 C7 . . 120.87(8) ?
C11 C12 H12 . . 119.600000 ?
C7 C12 H12 . . 119.600000 ?
C18 C13 C14 . . 118.55(8) ?
C18 C13 P1 . . 124.22(6) ?
C14 C13 P1 . . 117.06(6) ?
C15 C14 C13 . . 120.99(8) ?
C15 C14 H14 . . 119.500000 ?
C13 C14 H14 . . 119.500000 ?
C16 C15 C14 . . 119.81(8) ?
C16 C15 H15 . . 120.100000 ?
C14 C15 H15 . . 120.100000 ?
C17 C16 C15 . . 119.85(8) ?
C17 C16 H16 . . 120.100000 ?
C15 C16 H16 . . 120.100000 ?
C16 C17 C18 . . 120.02(8) ?
C16 C17 H17 . . 120.000000 ?
C18 C17 H17 . . 120.000000 ?
C13 C18 C17 . . 120.78(8) ?
C13 C18 H18 . . 119.600000 ?
C17 C18 H18 . . 119.600000 ?

loop_
_geom_bond_atom_site_label_1
_geom_bond_atom_site_label_2
_geom_bond_site_symmetry_2
_geom_bond_distance
_geom_bond_publ_flag
P1 C7 . 1.8254(9) ?
P1 C1 . 1.8267(8) ?
P1 C13 . 1.8275(8) ?
Si1 C4 . 1.8654(8) ?
Si1 H19 . 1.332(13) ?
Si1 H20 . 1.336(15) ?
Si1 H21 . 1.349(15) ?
C1 C6 . 1.3945(10) ?
C1 C2 . 1.3979(11) ?
C2 C3 . 1.3987(11) ?
C2 H2 . 0.950000 ?
C3 C4 . 1.3994(11) ?
C3 H3 . 0.950000 ?
C4 C5 . 1.3950(11) ?
C5 C6 . 1.4010(11) ?
C5 H5 . 0.950000 ?
C6 H6 . 0.950000 ?
C7 C8 . 1.3957(12) ?
C7 C12 . 1.3962(11) ?
C8 C9 . 1.3978(13) ?
C8 H8 . 0.950000 ?
C9 C10 . 1.3927(14) ?
C9 H9 . 0.950000 ?
C10 C11 . 1.3933(14) ?
C10 H10 . 0.950000 ?
C11 C12 . 1.3962(12) ?
C11 H11 . 0.950000 ?
C12 H12 . 0.950000 ?
C13 C18 . 1.3967(11) ?
C13 C14 . 1.4009(11) ?
C14 C15 . 1.3962(13) ?
C14 H14 . 0.950000 ?
C15 C16 . 1.3952(14) ?
C15 H15 . 0.950000 ?
C16 C17 . 1.3928(12) ?
C16 H16 . 0.950000 ?
C17 C18 . 1.3995(12) ?
C17 H17 . 0.950000 ?
C18 H18 . 0.950000 ?

loop_
_geom_torsion_atom_site_label_1
_geom_torsion_atom_site_label_2
_geom_torsion_atom_site_label_3
_geom_torsion_atom_site_label_4
_geom_torsion_site_symmetry_1
_geom_torsion_site_symmetry_2
_geom_torsion_site_symmetry_3
_geom_torsion_site_symmetry_4
_geom_torsion
_geom_torsion_publ_flag
C7 P1 C1 C6 . . . . 15.74(8) ?
C13 P1 C1 C6 . . . . -89.69(7) ?
C7 P1 C1 C2 . . . . -165.62(6) ?
C13 P1 C1 C2 . . . . 88.94(7) ?
C6 C1 C2 C3 . . . . 2.01(12) ?
P1 C1 C2 C3 . . . . -176.70(6) ?
C1 C2 C3 C4 . . . . -0.68(13) ?
C2 C3 C4 C5 . . . . -0.92(12) ?
C2 C3 C4 Si1 . . . . 177.53(6) ?
C3 C4 C5 C6 . . . . 1.18(12) ?
Si1 C4 C5 C6 . . . . -177.28(6) ?
C2 C1 C6 C5 . . . . -1.75(12) ?
P1 C1 C6 C5 . . . . 176.87(6) ?
C4 C5 C6 C1 . . . . 0.15(12) ?
C1 P1 C7 C8 . . . . 86.76(7) ?
C13 P1 C7 C8 . . . . -168.36(6) ?
C1 P1 C7 C12 . . . . -93.55(7) ?
C13 P1 C7 C12 . . . . 11.32(8) ?
C12 C7 C8 C9 . . . . 0.68(12) ?
P1 C7 C8 C9 . . . . -179.62(7) ?
C7 C8 C9 C10 . . . . -1.04(13) ?
C8 C9 C10 C11 . . . . 0.74(14) ?
C9 C10 C11 C12 . . . . -0.11(14) ?
C10 C11 C12 C7 . . . . -0.24(13) ?
C8 C7 C12 C11 . . . . -0.04(12) ?
P1 C7 C12 C11 . . . . -179.72(7) ?
C7 P1 C13 C18 . . . . -109.52(7) ?
C1 P1 C13 C18 . . . . -4.34(8) ?
C7 P1 C13 C14 . . . . 75.25(7) ?
C1 P1 C13 C14 . . . . -179.57(6) ?
C18 C13 C14 C15 . . . . 0.61(12) ?
P1 C13 C14 C15 . . . . 176.12(7) ?
C13 C14 C15 C16 . . . . -0.48(14) ?
C14 C15 C16 C17 . . . . -0.11(14) ?
C15 C16 C17 C18 . . . . 0.56(13) ?
C14 C13 C18 C17 . . . . -0.16(12) ?
P1 C13 C18 C17 . . . . -175.32(6) ?
C16 C17 C18 C13 . . . . -0.42(13) ?
